data_2203782
loop_
_publ_author_name
'Andrzej Kochel'

_publ_section_title
;
 Bis(4,4'-dimethyl-2,2'-bipyridinium) hexachlororhenium(IV) dihydrate
;
_journal_issue 6
_journal_name_full 'Acta Crystallographica Section E'
_journal_page_first m859
_journal_page_last m860
_journal_paper_doi 10.1107/S1600536804012255
_journal_volume 60
_journal_year 2004
_chemical_formula_iupac '(C12 H13 N2)2 [Re Cl6], 2H2 O'
_chemical_formula_moiety '2C12 H13 N2 1+, Cl6 Re 2-, 2H2 O'
_chemical_formula_sum 'C24 H30 Cl6 N4 O2 Re'
_chemical_formula_weight 805.43
_chemical_name_systematic
;
Bis(4,4'-dimethyl-2,2'-bipyridinium) hexachlororhenium(IV) dihydrate
;
_space_group_IT_number 2
_symmetry_cell_setting triclinic
_symmetry_space_group_name_Hall '-P 1'
_symmetry_space_group_name_H-M 'P -1'
_atom_sites_solution_hydrogens geom
_atom_sites_solution_primary direct
_atom_sites_solution_secondary difmap
_cell_angle_alpha 100.50(3)
_cell_angle_beta 98.46(3)
_cell_angle_gamma 102.37(3)
_cell_formula_units_Z 1
_cell_length_a 7.991(2)
_cell_length_b 8.611(2)
_cell_length_c 11.007(2)
_cell_measurement_reflns_used 2310
_cell_measurement_temperature 100(2)
_cell_measurement_theta_max 28.33
_cell_measurement_theta_min 3.16
_cell_volume 713.6(3)
_computing_cell_refinement 'KM-4-CCD Software'
_computing_data_collection 'KM-4-CCD Software (Oxford Diffraction, 1995-2004)'
_computing_data_reduction 'KM-4-CCD Software'
_computing_molecular_graphics 'ORTEP-3 (Farrugia, 1997)'
_computing_publication_material SHELXL97
_computing_structure_refinement 'SHELXL97 (Sheldrick, 1997)'
_computing_structure_solution 'SHELXS97 (Sheldrick, 1997)'
_diffrn_ambient_temperature 100(2)
_diffrn_measured_fraction_theta_full 0.960
_diffrn_measured_fraction_theta_max 0.872
_diffrn_measurement_device_type KM-4-CCD
_diffrn_measurement_method \w
_diffrn_radiation_monochromator graphite
_diffrn_radiation_source 'fine-focus sealed tube'
_diffrn_radiation_type MoK\a
_diffrn_radiation_wavelength 0.71073
_diffrn_reflns_av_R_equivalents 0.0734
_diffrn_reflns_av_sigmaI/netI 0.1576
_diffrn_reflns_limit_h_max 10
_diffrn_reflns_limit_h_min -9
_diffrn_reflns_limit_k_max 11
_diffrn_reflns_limit_k_min -11
_diffrn_reflns_limit_l_max 14
_diffrn_reflns_limit_l_min -14
_diffrn_reflns_number 5601
_diffrn_reflns_theta_full 28.33
_diffrn_reflns_theta_max 28.33
_diffrn_reflns_theta_min 3.16
_exptl_absorpt_coefficient_mu 4.849
_exptl_absorpt_correction_T_max 0.987
_exptl_absorpt_correction_T_min 0.870
_exptl_absorpt_correction_type numerical
_exptl_crystal_colour yellow
_exptl_crystal_density_diffrn 1.874
_exptl_crystal_density_method 'not measured'
_exptl_crystal_description prism
_exptl_crystal_F_000 395
_exptl_crystal_size_max 0.08
_exptl_crystal_size_mid 0.05
_exptl_crystal_size_min 0.05
_refine_diff_density_max 1.089
_refine_diff_density_min -1.229
_refine_ls_extinction_method none
_refine_ls_goodness_of_fit_ref 0.950
_refine_ls_hydrogen_treatment mixed
_refine_ls_matrix_type full
_refine_ls_number_parameters 181
_refine_ls_number_reflns 3107
_refine_ls_number_restraints 2
_refine_ls_restrained_S_all 0.950
_refine_ls_R_factor_all 0.0751
_refine_ls_R_factor_gt 0.0549
_refine_ls_shift/su_max 0.000
_refine_ls_shift/su_mean 0.000
_refine_ls_structure_factor_coef Fsqd
_refine_ls_weighting_details 'w = 1/[\s^2^(Fo^2^)+(0.0147P)^2^] where P = (Fo^2^+2Fc^2^)/3'
_refine_ls_weighting_scheme calc
_refine_ls_wR_factor_gt 0.0706
_refine_ls_wR_factor_ref 0.0755
_reflns_number_gt 2378
_reflns_number_total 3107
_reflns_threshold_expression I>2\s(I)
_cod_data_source_file lh6215.cif
_cod_data_source_block I
_cod_depositor_comments
;
The following automatic conversions were performed:
'_symmetry_cell_setting' value 'Triclinic' changed to 'triclinic'
according to '/home/saulius/struct/CIF-dictionaries/cif_core.dic'
dictionary named 'cif_core.dic' version 2.4.1 from 2010-06-29.

Automatic conversion script
Id: cif_fix_enum 1527 2010-12-29 10:47:43Z saulius 

The following automatic conversions were performed:

'_symmetry_cell_setting' value 'Triclinic' changed to 'triclinic'
according to /home/saulius/struct/CIF-dictionaries/cif_core.dic
dictionary named 'cif_core.dic' version 2.4.1 from 2010-06-29.

Automatic conversion script
Id: cif_fix_values 1715 2011-07-08 13:25:40Z adriana 
;
_cod_database_code 2203782
_cod_database_fobs_code 2203782

loop_
_symmetry_equiv_pos_as_xyz
'x, y, z'
'-x, -y, -z'

loop_
_atom_site_label
_atom_site_fract_x
_atom_site_fract_y
_atom_site_fract_z
_atom_site_U_iso_or_equiv
_atom_site_adp_type
_atom_site_calc_flag
_atom_site_refinement_flags
_atom_site_occupancy
_atom_site_type_symbol
Re 0.5000 0.5000 0.5000 0.01226(14) Uani d S 1 Re
Cl1 0.3735(2) 0.2209(2) 0.40823(16) 0.0220(5) Uani d . 1 Cl
Cl2 0.2720(2) 0.5041(2) 0.61509(16) 0.0227(5) Uani d . 1 Cl
Cl3 0.6632(2) 0.4303(2) 0.66900(16) 0.0242(5) Uani d . 1 Cl
O 0.4854(6) 0.2288(6) 0.1386(4) 0.0215(12) Uani d D 1 O
N1 0.7893(7) 0.0902(7) -0.0829(5) 0.0153(14) Uani d . 1 N
N2 0.6934(8) -0.0483(7) 0.1010(6) 0.0194(15) Uani d . 1 N
C1 0.8400(9) 0.1540(9) -0.1760(7) 0.0201(18) Uani d . 1 C
H1 0.7677 0.1137 -0.2572 0.024 Uiso calc R 1 H
C2 0.9919(9) 0.2761(8) -0.1640(6) 0.0166(17) Uani d . 1 C
H2 1.0216 0.3169 -0.2347 0.020 Uiso calc R 1 H
C3 1.0968(9) 0.3352(8) -0.0471(6) 0.0151(16) Uani d . 1 C
C4 1.0473(9) 0.2716(8) 0.0527(6) 0.0165(17) Uani d . 1 C
H4 1.1183 0.3092 0.1345 0.020 Uiso calc R 1 H
C5 0.8934(9) 0.1526(8) 0.0314(6) 0.0124(16) Uani d . 1 C
C6 0.8287(9) 0.0817(8) 0.1347(6) 0.0128(16) Uani d . 1 C
C7 0.8913(9) 0.1466(8) 0.2611(6) 0.0199(18) Uani d . 1 C
H7 0.9861 0.2409 0.2870 0.024 Uiso calc R 1 H
C8 0.8182(9) 0.0765(8) 0.3521(7) 0.0172(17) Uani d . 1 C
C9 0.6802(9) -0.0594(8) 0.3116(6) 0.0190(17) Uani d . 1 C
H9 0.6281 -0.1110 0.3709 0.023 Uiso calc R 1 H
C10 0.6185(9) -0.1199(8) 0.1843(7) 0.0212(18) Uani d . 1 C
H10 0.5225 -0.2128 0.1556 0.025 Uiso calc R 1 H
C11 1.2625(9) 0.4667(8) -0.0269(7) 0.0246(19) Uani d . 1 C
H11A 1.3118 0.4565 -0.1036 0.037 Uiso calc R 1 H
H11B 1.3469 0.4556 0.0432 0.037 Uiso calc R 1 H
H11C 1.2369 0.5738 -0.0071 0.037 Uiso calc R 1 H
C12 0.8838(10) 0.1509(9) 0.4890(6) 0.0257(19) Uani d . 1 C
H12A 0.8166 0.2287 0.5171 0.039 Uiso calc R 1 H
H12B 1.0075 0.2078 0.5028 0.039 Uiso calc R 1 H
H12C 0.8705 0.0652 0.5369 0.039 Uiso calc R 1 H
H1A 0.626(10) -0.099(9) 0.014(7) 0.05(3) Uiso d . 1 H
H2A 0.571(9) 0.328(6) 0.176(8) 0.080 Uiso d D 1 H
H3A 0.437(10) 0.168(9) 0.193(6) 0.080 Uiso d D 1 H

loop_
_atom_site_aniso_label
_atom_site_aniso_U_11
_atom_site_aniso_U_22
_atom_site_aniso_U_33
_atom_site_aniso_U_12
_atom_site_aniso_U_13
_atom_site_aniso_U_23
Re 0.0142(3) 0.0123(3) 0.0094(2) 0.00004(19) 0.0036(2) 0.00312(19)
Cl1 0.0271(12) 0.0166(10) 0.0183(10) -0.0035(9) 0.0071(9) 0.0022(8)
Cl2 0.0175(11) 0.0271(11) 0.0193(10) -0.0030(9) 0.0061(9) 0.0024(9)
Cl3 0.0268(12) 0.0274(11) 0.0185(10) 0.0071(9) 0.0004(9) 0.0077(9)
O 0.020(3) 0.031(3) 0.013(3) -0.001(2) 0.005(2) 0.010(2)
N1 0.013(3) 0.022(3) 0.010(3) 0.002(3) -0.002(3) 0.007(3)
N2 0.015(4) 0.027(4) 0.016(4) -0.002(3) 0.007(3) 0.008(3)
C1 0.021(5) 0.027(5) 0.014(4) 0.008(4) 0.000(3) 0.009(3)
C2 0.018(4) 0.021(4) 0.015(4) 0.007(3) 0.006(3) 0.007(3)
C3 0.012(4) 0.018(4) 0.017(4) 0.004(3) 0.002(3) 0.006(3)
C4 0.016(4) 0.018(4) 0.016(4) 0.006(3) -0.002(3) 0.005(3)
C5 0.010(4) 0.013(4) 0.016(4) 0.005(3) 0.008(3) 0.000(3)
C6 0.015(4) 0.010(4) 0.013(4) 0.004(3) 0.007(3) -0.002(3)
C7 0.016(4) 0.021(4) 0.025(4) 0.002(3) 0.010(4) 0.008(4)
C8 0.012(4) 0.025(4) 0.023(4) 0.011(3) 0.007(3) 0.014(4)
C9 0.009(4) 0.026(4) 0.019(4) 0.000(3) 0.003(3) 0.004(3)
C10 0.025(5) 0.017(4) 0.022(4) 0.004(3) 0.009(4) 0.004(3)
C11 0.017(5) 0.028(5) 0.026(5) -0.002(4) 0.004(4) 0.006(4)
C12 0.035(5) 0.025(5) 0.019(4) 0.002(4) 0.015(4) 0.007(4)

loop_
_atom_type_symbol
_atom_type_description
_atom_type_scat_dispersion_real
_atom_type_scat_dispersion_imag
_atom_type_scat_source
C C 0.0033 0.0016 'International Tables Vol C Tables 4.2.6.8 and 6.1.1.4'
H H 0.0000 0.0000 'International Tables Vol C Tables 4.2.6.8 and 6.1.1.4'
N N 0.0061 0.0033 'International Tables Vol C Tables 4.2.6.8 and 6.1.1.4'
O O 0.0106 0.0060 'International Tables Vol C Tables 4.2.6.8 and 6.1.1.4'
Cl Cl 0.1484 0.1585 'International Tables Vol C Tables 4.2.6.8 and 6.1.1.4'
Re Re -1.0185 7.2310 'International Tables Vol C Tables 4.2.6.8 and 6.1.1.4'

loop_
_geom_angle_atom_site_label_1
_geom_angle_atom_site_label_2
_geom_angle_atom_site_label_3
_geom_angle_site_symmetry_1
_geom_angle_site_symmetry_3
_geom_angle
_geom_angle_publ_flag
Cl3 Re Cl3 . 2_666 180.0 ?
Cl3 Re Cl1 . 2_666 89.60(7) ?
Cl3 Re Cl1 2_666 2_666 90.40(7) ?
Cl3 Re Cl1 . . 90.40(7) yes
Cl3 Re Cl1 2_666 . 89.60(7) ?
Cl1 Re Cl1 2_666 . 180.0 ?
Cl3 Re Cl2 . . 88.99(6) yes
Cl3 Re Cl2 2_666 . 91.01(6) ?
Cl1 Re Cl2 2_666 . 90.26(7) ?
Cl1 Re Cl2 . . 89.74(7) yes
Cl3 Re Cl2 . 2_666 91.01(6) ?
Cl3 Re Cl2 2_666 2_666 88.99(6) ?
Cl1 Re Cl2 2_666 2_666 89.74(7) ?
Cl1 Re Cl2 . 2_666 90.26(7) ?
Cl2 Re Cl2 . 2_666 180.0 ?
H2A O H3A . . 118(8) ?
C1 N1 C5 . . 115.8(6) yes
C6 N2 C10 . . 123.0(6) yes
C6 N2 H1A . . 126(4) ?
C10 N2 H1A . . 110(4) ?
N1 C1 C2 . . 124.9(6) yes
N1 C1 H1 . . 117.5 ?
C2 C1 H1 . . 117.5 ?
C3 C2 C1 . . 117.9(6) ?
C3 C2 H2 . . 121.0 ?
C1 C2 H2 . . 121.0 ?
C2 C3 C4 . . 118.7(6) ?
C2 C3 C11 . . 121.0(6) ?
C4 C3 C11 . . 120.4(6) ?
C5 C4 C3 . . 119.0(6) ?
C5 C4 H4 . . 120.5 ?
C3 C4 H4 . . 120.5 ?
N1 C5 C4 . . 123.6(6) yes
N1 C5 C6 . . 114.2(5) yes
C4 C5 C6 . . 122.1(6) ?
N2 C6 C7 . . 118.2(6) yes
N2 C6 C5 . . 116.9(6) yes
C7 C6 C5 . . 124.8(6) ?
C6 C7 C8 . . 121.2(6) ?
C6 C7 H7 . . 119.4 ?
C8 C7 H7 . . 119.4 ?
C9 C8 C7 . . 118.0(7) ?
C9 C8 C12 . . 121.2(6) ?
C7 C8 C12 . . 120.7(6) ?
C10 C9 C8 . . 119.4(7) ?
C10 C9 H9 . . 120.3 ?
C8 C9 H9 . . 120.3 ?
N2 C10 C9 . . 120.2(7) ?
N2 C10 H10 . . 119.9 ?
C9 C10 H10 . . 119.9 ?
C3 C11 H11A . . 109.5 ?
C3 C11 H11B . . 109.5 ?
H11A C11 H11B . . 109.5 ?
C3 C11 H11C . . 109.5 ?
H11A C11 H11C . . 109.5 ?
H11B C11 H11C . . 109.5 ?
C8 C12 H12A . . 109.5 ?
C8 C12 H12B . . 109.5 ?
H12A C12 H12B . . 109.5 ?
C8 C12 H12C . . 109.5 ?
H12A C12 H12C . . 109.5 ?
H12B C12 H12C . . 109.5 ?

loop_
_geom_bond_atom_site_label_1
_geom_bond_atom_site_label_2
_geom_bond_site_symmetry_2
_geom_bond_distance
_geom_bond_publ_flag
Re Cl3 . 2.3556(18) yes
Re Cl3 2_666 2.3556(18) ?
Re Cl1 2_666 2.3647(19) ?
Re Cl1 . 2.3647(19) yes
Re Cl2 . 2.3695(18) yes
Re Cl2 2_666 2.3695(18) ?
O H2A . 0.95(7) ?
O H3A . 0.94(7) ?
N1 C1 . 1.323(8) yes
N1 C5 . 1.348(7) yes
N2 C6 . 1.330(8) yes
N2 C10 . 1.337(8) yes
N2 H1A . 1.00(7) ?
C1 C2 . 1.397(9) ?
C1 H1 . 0.9500 ?
C2 C3 . 1.370(9) ?
C2 H2 . 0.9500 ?
C3 C4 . 1.384(8) ?
C3 C11 . 1.505(8) yes
C4 C5 . 1.380(8) ?
C4 H4 . 0.9500 ?
C5 C6 . 1.492(8) yes
C6 C7 . 1.375(9) ?
C7 C8 . 1.397(8) ?
C7 H7 . 0.9500 ?
C8 C9 . 1.377(8) ?
C8 C12 . 1.492(9) yes
C9 C10 . 1.378(9) ?
C9 H9 . 0.9500 ?
C10 H10 . 0.9500 ?
C11 H11A . 0.9800 ?
C11 H11B . 0.9800 ?
C11 H11C . 0.9800 ?
C12 H12A . 0.9800 ?
C12 H12B . 0.9800 ?
C12 H12C . 0.9800 ?

loop_
_geom_hbond_atom_site_label_D
_geom_hbond_atom_site_label_H
_geom_hbond_atom_site_label_A
_geom_hbond_site_symmetry_A
_geom_hbond_distance_DH
_geom_hbond_distance_HA
_geom_hbond_distance_DA
_geom_hbond_angle_DHA
_geom_hbond_publ_flag
N2 H1A O 2_655 1.00(7) 1.82(8) 2.808(8) 168(6) yes
O H2A Cl2 2_666 0.95(7) 2.47(8) 3.266(5) 141(5) yes
O H3A Cl1 . 0.94(7) 2.48(7) 3.231(5) 138(6) yes
C9 H9 Cl1 2_656 0.95 2.77 3.650(7) 155 yes
C12 H12A Cl3 . 0.98 2.79 3.733(8) 162 yes
